data_4132533
loop_
_publ_author_name
'Chan, Alan Kwun-Wa'
'Ng, Maggie'
'Low, Kam-Hung'
'Yam, Vivian Wing-Wah'

_publ_section_title
;
 Versatile Control of Directed Supramolecular Assembly via Subtle Changes
 of the Rhodium(I) Pincer Building Blocks.
;
_journal_issue 26
_journal_name_full 'Journal of the American Chemical Society'
_journal_page_first 8321
_journal_page_last 8329
_journal_paper_doi 10.1021/jacs.8b04687
_journal_volume 140
_journal_year 2018
_chemical_formula_moiety 'C23 H14 F3 N3 O Rh, C F3 O3 S'
_chemical_formula_sum 'C24 H14 F6 N3 O4 Rh S'
_chemical_formula_weight 657.35
_space_group_crystal_system monoclinic
_space_group_IT_number 15
_space_group_name_Hall '-C 2yc'
_space_group_name_H-M_alt 'C 1 2/c 1'
_atom_sites_solution_hydrogens geom
_audit_creation_method SHELXL-2014/7
_cell_angle_alpha 90
_cell_angle_beta 101.468(2)
_cell_angle_gamma 90
_cell_formula_units_Z 8
_cell_length_a 17.5481(8)
_cell_length_b 20.1172(10)
_cell_length_c 13.4385(6)
_cell_measurement_reflns_used 423
_cell_measurement_temperature 100(2)
_cell_measurement_theta_max 40
_cell_measurement_theta_min 3
_cell_volume 4649.3(4)
_computing_cell_refinement 'SAINT v8.34A (Bruker-AXS, 2007)'
_computing_data_collection 'APEX3 v2015.5-2 (Bruker-AXS, 2015)'
_computing_data_reduction 'SAINT v8.34A (Bruker-AXS, 2007)'
_computing_molecular_graphics 'Bruker SHELXTL'
_computing_publication_material 'Bruker SHELXTL'
_computing_structure_refinement 'SHELXL-2014 (Sheldrick, 2014)'
_computing_structure_solution 'SHELXT-2014 (Sheldrick, 2014)'
_diffrn_ambient_temperature 100(2)
_diffrn_detector_area_resol_mean 1024
_diffrn_measured_fraction_theta_full 0.983
_diffrn_measured_fraction_theta_max 0.983
_diffrn_measurement_device_type
;
'Bruker D8 VENTURE KAPPA goniometer PHOTON II CMOS'
;
_diffrn_measurement_method '\f and \w scans'
_diffrn_radiation_type GaK\a
_diffrn_radiation_wavelength 1.34138
_diffrn_reflns_av_R_equivalents 0.0772
_diffrn_reflns_av_unetI/netI 0.0796
_diffrn_reflns_Laue_measured_fraction_full 0.983
_diffrn_reflns_Laue_measured_fraction_max 0.983
_diffrn_reflns_limit_h_max 19
_diffrn_reflns_limit_h_min -20
_diffrn_reflns_limit_k_max 23
_diffrn_reflns_limit_k_min -23
_diffrn_reflns_limit_l_max 15
_diffrn_reflns_limit_l_min -13
_diffrn_reflns_number 15097
_diffrn_reflns_point_group_measured_fraction_full 0.983
_diffrn_reflns_point_group_measured_fraction_max 0.983
_diffrn_reflns_theta_full 52.953
_diffrn_reflns_theta_max 52.953
_diffrn_reflns_theta_min 2.941
_diffrn_source 'Excillum MetalJet D2'
_exptl_absorpt_coefficient_mu 5.099
_exptl_absorpt_correction_T_max 0.4065
_exptl_absorpt_correction_T_min 0.2194
_exptl_absorpt_correction_type multi-scan
_exptl_absorpt_process_details 'SADABS 2014/5 (Sheldrick, 2014)'
_exptl_crystal_colour red
_exptl_crystal_density_diffrn 1.878
_exptl_crystal_description needle
_exptl_crystal_F_000 2608
_exptl_crystal_size_max 0.040
_exptl_crystal_size_mid 0.010
_exptl_crystal_size_min 0.005
_refine_diff_density_max 1.090
_refine_diff_density_min -0.818
_refine_diff_density_rms 0.104
_refine_ls_extinction_method none
_refine_ls_goodness_of_fit_ref 1.042
_refine_ls_hydrogen_treatment constr
_refine_ls_matrix_type full
_refine_ls_number_parameters 377
_refine_ls_number_reflns 4028
_refine_ls_number_restraints 31
_refine_ls_restrained_S_all 1.037
_refine_ls_R_factor_all 0.0681
_refine_ls_R_factor_gt 0.0493
_refine_ls_shift/su_max 0.001
_refine_ls_shift/su_mean 0.000
_refine_ls_structure_factor_coef Fsqd
_refine_ls_weighting_details 'w=1/[\s^2^(Fo^2^)+(0.0392P)^2^+2.2457P] where P=(Fo^2^+2Fc^2^)/3'
_refine_ls_weighting_scheme calc
_refine_ls_wR_factor_gt 0.0964
_refine_ls_wR_factor_ref 0.1024
_reflns_Friedel_coverage 0.000
_reflns_number_gt 2998
_reflns_number_total 4028
_reflns_threshold_expression 'I > 2\s(I)'
_cod_data_source_file ja8b04687_si_002.cif
_cod_data_source_block ga_CHEM0301.
_cod_original_sg_symbol_H-M 'C 2/c'
_cod_database_code 4132533
_shelx_shelxl_version_number 2014/7
_shelx_space_group_comment
;
The symmetry employed for this shelxl refinement is uniquely defined
by the following loop, which should always be used as a source of
symmetry information in preference to the above space-group names.
They are only intended as comments.
;
_shelx_estimated_absorpt_t_min 0.822
_shelx_estimated_absorpt_t_max 0.975

loop_
_space_group_symop_operation_xyz
'x, y, z'
'-x, y, -z+1/2'
'x+1/2, y+1/2, z'
'-x+1/2, y+1/2, -z+1/2'
'-x, -y, -z'
'x, -y, z-1/2'
'-x+1/2, -y+1/2, -z'
'x+1/2, -y+1/2, z-1/2'

loop_
_atom_site_label
_atom_site_type_symbol
_atom_site_fract_x
_atom_site_fract_y
_atom_site_fract_z
_atom_site_U_iso_or_equiv
_atom_site_adp_type
_atom_site_occupancy
_atom_site_site_symmetry_order
_atom_site_calc_flag
_atom_site_refinement_flags_posn
_atom_site_refinement_flags_adp
_atom_site_refinement_flags_occupancy
_atom_site_disorder_assembly
_atom_site_disorder_group
Rh1 Rh 0.53978(2) 0.38288(2) 0.37873(2) 0.02916(14) Uani 1 1 d . . . . .
F1 F 0.49904(17) 0.92274(13) 0.49604(18) 0.0444(7) Uani 1 1 d . . . . .
F2 F 0.57982(16) 0.93513(15) 0.3962(2) 0.0496(8) Uani 1 1 d . . . . .
F3 F 0.45636(16) 0.93153(13) 0.33564(19) 0.0410(7) Uani 1 1 d . . . . .
O1 O 0.5545(2) 0.23445(19) 0.3993(3) 0.0469(10) Uani 1 1 d . . . . .
N1 N 0.6556(2) 0.40597(19) 0.4074(2) 0.0277(9) Uani 1 1 d . . . . .
N2 N 0.5355(2) 0.48112(19) 0.3795(2) 0.0269(9) Uani 1 1 d . . . . .
N3 N 0.4222(2) 0.3979(2) 0.3573(2) 0.0329(10) Uani 1 1 d . . . . .
C1 C 0.7167(3) 0.3634(2) 0.4275(3) 0.0318(11) Uani 1 1 d . . . . .
H1 H 0.7070 0.3169 0.4250 0.038 Uiso 1 1 calc R U . . .
C2 C 0.7927(3) 0.3856(2) 0.4516(3) 0.0326(12) Uani 1 1 d . . . . .
H2 H 0.8341 0.3546 0.4668 0.039 Uiso 1 1 calc R U . . .
C3 C 0.8083(3) 0.4524(2) 0.4534(3) 0.0317(11) Uani 1 1 d . . . . .
H3 H 0.8604 0.4682 0.4692 0.038 Uiso 1 1 calc R U . . .
C4 C 0.7467(3) 0.4965(2) 0.4319(3) 0.0279(11) Uani 1 1 d . . . . .
H4 H 0.7561 0.5430 0.4319 0.033 Uiso 1 1 calc R U . . .
C5 C 0.6716(3) 0.4725(2) 0.4104(3) 0.0251(10) Uani 1 1 d . . . . .
C6 C 0.6024(3) 0.5163(2) 0.3933(3) 0.0251(11) Uani 1 1 d . . . . .
C7 C 0.6006(3) 0.5843(2) 0.3941(3) 0.0264(11) Uani 1 1 d . . . . .
H7 H 0.6477 0.6088 0.4014 0.032 Uiso 1 1 calc R U . . .
C8 C 0.5295(3) 0.6182(2) 0.3844(3) 0.0282(11) Uani 1 1 d . . . . .
C9 C 0.4611(3) 0.5799(3) 0.3727(3) 0.0298(11) Uani 1 1 d . . . . .
H9 H 0.4121 0.6011 0.3673 0.036 Uiso 1 1 calc R U . . .
C10 C 0.4655(3) 0.5115(2) 0.3691(3) 0.0282(11) Uani 1 1 d . . . . .
C11 C 0.4005(3) 0.4633(3) 0.3556(3) 0.0304(12) Uani 1 1 d . . . . .
C12 C 0.3234(3) 0.4820(3) 0.3423(3) 0.0356(12) Uani 1 1 d . . . . .
H12 H 0.3095 0.5277 0.3408 0.043 Uiso 1 1 calc R U . . .
C13 C 0.2663(3) 0.4329(3) 0.3310(3) 0.0401(14) Uani 1 1 d . . . . .
H13 H 0.2130 0.4450 0.3217 0.048 Uiso 1 1 calc R U . . .
C14 C 0.2871(3) 0.3675(3) 0.3334(3) 0.0404(14) Uani 1 1 d . . . . .
H14 H 0.2488 0.3335 0.3267 0.049 Uiso 1 1 calc R U . . .
C15 C 0.3655(3) 0.3516(3) 0.3459(3) 0.0364(13) Uani 1 1 d . . . . .
H15 H 0.3798 0.3060 0.3465 0.044 Uiso 1 1 calc R U . . .
C16 C 0.5259(3) 0.6917(2) 0.3878(3) 0.0268(11) Uani 1 1 d . . . . .
C17 C 0.4557(3) 0.7256(2) 0.3501(3) 0.0313(11) Uani 1 1 d . . . . .
H17 H 0.4103 0.7011 0.3220 0.038 Uiso 1 1 calc R U . . .
C18 C 0.4525(3) 0.7934(2) 0.3536(3) 0.0303(11) Uani 1 1 d . . . . .
H18 H 0.4049 0.8155 0.3273 0.036 Uiso 1 1 calc R U . . .
C19 C 0.5180(3) 0.8305(2) 0.3953(3) 0.0285(11) Uani 1 1 d . . . . .
C20 C 0.5877(3) 0.7983(2) 0.4333(3) 0.0290(11) Uani 1 1 d . . . . .
H20 H 0.6326 0.8232 0.4623 0.035 Uiso 1 1 calc R U . . .
C21 C 0.5913(3) 0.7300(2) 0.4286(3) 0.0297(11) Uani 1 1 d . . . . .
H21 H 0.6394 0.7083 0.4536 0.036 Uiso 1 1 calc R U . . .
C22 C 0.5132(3) 0.9041(3) 0.4049(3) 0.0365(12) Uani 1 1 d . . . . .
C23 C 0.5469(3) 0.2909(3) 0.3883(3) 0.0355(13) Uani 1 1 d . . . . .
S1 S 0.2645(6) 0.1854(4) 0.2724(7) 0.0307(9) Uani 0.394(7) 1 d D . P A 1
O2 O 0.2024(7) 0.1381(6) 0.2519(12) 0.047(2) Uani 0.394(7) 1 d D . P A 1
O3 O 0.272(5) 0.2340(12) 0.197(2) 0.0579(18) Uani 0.394(7) 1 d D . P A 1
O4 O 0.2759(9) 0.2135(6) 0.3720(7) 0.0451(19) Uani 0.394(7) 1 d D . P A 1
C24 C 0.3515(8) 0.1349(6) 0.2768(9) 0.0332(16) Uani 0.394(7) 1 d D . P A 1
F4 F 0.4215(12) 0.163(2) 0.299(5) 0.056(3) Uani 0.394(7) 1 d D . P A 1
F5 F 0.3496(8) 0.1014(8) 0.1908(10) 0.0477(17) Uani 0.394(7) 1 d D . P A 1
F6 F 0.3595(10) 0.0909(6) 0.3524(9) 0.058(2) Uani 0.394(7) 1 d D . P A 1
S1B S 0.2707(4) 0.1701(3) 0.2614(4) 0.0307(9) Uani 0.606(7) 1 d D . P A 2
O2B O 0.2135(4) 0.1250(4) 0.2088(7) 0.047(2) Uani 0.606(7) 1 d D . P A 2
O3B O 0.275(3) 0.2285(7) 0.2019(15) 0.0579(18) Uani 0.606(7) 1 d D . P A 2
O4B O 0.2668(5) 0.1786(4) 0.3660(5) 0.0451(19) Uani 0.606(7) 1 d D . P A 2
C24B C 0.3623(5) 0.1264(4) 0.2648(6) 0.0332(16) Uani 0.606(7) 1 d D . P A 2
F4B F 0.4179(8) 0.1677(13) 0.310(3) 0.056(3) Uani 0.606(7) 1 d D . P A 2
F5B F 0.3748(5) 0.1141(5) 0.1719(6) 0.0477(17) Uani 0.606(7) 1 d D . P A 2
F6B F 0.3624(6) 0.0683(4) 0.3126(7) 0.058(2) Uani 0.606(7) 1 d D . P A 2

loop_
_atom_site_aniso_label
_atom_site_aniso_U_11
_atom_site_aniso_U_22
_atom_site_aniso_U_33
_atom_site_aniso_U_23
_atom_site_aniso_U_13
_atom_site_aniso_U_12
Rh1 0.0230(2) 0.0429(2) 0.0225(2) -0.01083(16) 0.00663(15) -0.00244(18)
F1 0.054(2) 0.0449(17) 0.0328(15) -0.0050(13) 0.0053(14) 0.0197(15)
F2 0.0291(18) 0.052(2) 0.067(2) -0.0024(15) 0.0082(15) 0.0031(15)
F3 0.0311(17) 0.0513(18) 0.0365(15) 0.0129(13) -0.0028(13) 0.0100(14)
O1 0.047(3) 0.043(2) 0.056(2) -0.0192(19) 0.0215(19) -0.010(2)
N1 0.025(2) 0.037(2) 0.0211(19) -0.0108(17) 0.0061(17) -0.0028(19)
N2 0.020(2) 0.045(2) 0.0160(18) -0.0105(17) 0.0039(16) 0.0037(19)
N3 0.027(2) 0.056(3) 0.0170(19) -0.0144(18) 0.0064(17) -0.005(2)
C1 0.032(3) 0.037(3) 0.026(2) -0.009(2) 0.006(2) 0.003(2)
C2 0.024(3) 0.041(3) 0.031(3) -0.008(2) 0.001(2) 0.008(2)
C3 0.020(3) 0.040(3) 0.033(3) -0.013(2) 0.001(2) 0.002(2)
C4 0.021(3) 0.036(3) 0.025(2) -0.009(2) 0.001(2) 0.001(2)
C5 0.020(3) 0.038(3) 0.016(2) -0.009(2) 0.001(2) 0.003(2)
C6 0.015(3) 0.046(3) 0.013(2) -0.0116(19) -0.0009(19) 0.000(2)
C7 0.020(3) 0.038(3) 0.019(2) -0.010(2) 0.0004(19) 0.005(2)
C8 0.024(3) 0.046(3) 0.013(2) -0.008(2) -0.0026(19) 0.006(2)
C9 0.017(3) 0.058(3) 0.011(2) -0.010(2) -0.0040(19) 0.007(2)
C10 0.018(3) 0.050(3) 0.015(2) -0.015(2) 0.0006(19) -0.001(2)
C11 0.023(3) 0.055(3) 0.012(2) -0.016(2) 0.001(2) -0.002(3)
C12 0.024(3) 0.062(4) 0.020(2) -0.013(2) 0.003(2) 0.000(3)
C13 0.018(3) 0.078(4) 0.022(2) -0.013(3) -0.001(2) -0.001(3)
C14 0.030(3) 0.066(4) 0.026(3) -0.015(3) 0.008(2) -0.010(3)
C15 0.035(3) 0.056(3) 0.019(2) -0.011(2) 0.009(2) -0.003(3)
C16 0.021(3) 0.044(3) 0.013(2) -0.009(2) -0.0038(19) 0.007(2)
C17 0.022(3) 0.048(3) 0.020(2) -0.011(2) -0.004(2) 0.007(2)
C18 0.017(3) 0.048(3) 0.023(2) -0.008(2) -0.003(2) 0.010(2)
C19 0.022(3) 0.041(3) 0.021(2) -0.005(2) 0.000(2) 0.008(2)
C20 0.017(3) 0.046(3) 0.023(2) -0.004(2) -0.001(2) 0.002(2)
C21 0.024(3) 0.045(3) 0.018(2) -0.007(2) -0.002(2) 0.007(2)
C22 0.026(3) 0.053(3) 0.029(3) 0.003(2) 0.001(2) 0.007(3)
C23 0.028(3) 0.051(4) 0.032(3) -0.019(2) 0.016(2) -0.009(3)
S1 0.0231(12) 0.018(3) 0.0449(14) 0.0057(13) -0.0085(9) -0.0044(16)
O2 0.020(3) 0.025(4) 0.085(7) -0.013(3) -0.015(3) -0.001(3)
O3 0.077(5) 0.025(3) 0.073(3) 0.021(2) 0.017(3) 0.000(4)
O4 0.031(3) 0.059(6) 0.043(2) -0.004(4) 0.000(2) -0.003(5)
C24 0.028(4) 0.035(4) 0.032(3) 0.004(3) -0.007(3) -0.007(3)
F4 0.026(2) 0.082(4) 0.060(7) -0.021(3) 0.007(2) -0.017(2)
F5 0.044(6) 0.053(4) 0.044(3) -0.007(3) 0.004(3) -0.006(3)
F6 0.043(2) 0.049(5) 0.085(6) 0.038(4) 0.018(4) 0.021(4)
S1B 0.0231(12) 0.018(3) 0.0449(14) 0.0057(13) -0.0085(9) -0.0044(16)
O2B 0.020(3) 0.025(4) 0.085(7) -0.013(3) -0.015(3) -0.001(3)
O3B 0.077(5) 0.025(3) 0.073(3) 0.021(2) 0.017(3) 0.000(4)
O4B 0.031(3) 0.059(6) 0.043(2) -0.004(4) 0.000(2) -0.003(5)
C24B 0.028(4) 0.035(4) 0.032(3) 0.004(3) -0.007(3) -0.007(3)
F4B 0.026(2) 0.082(4) 0.060(7) -0.021(3) 0.007(2) -0.017(2)
F5B 0.044(6) 0.053(4) 0.044(3) -0.007(3) 0.004(3) -0.006(3)
F6B 0.043(2) 0.049(5) 0.085(6) 0.038(4) 0.018(4) 0.021(4)

loop_
_atom_type_symbol
_atom_type_description
_atom_type_scat_dispersion_real
_atom_type_scat_dispersion_imag
_atom_type_scat_source
C C 0.0137 0.0067 'International Tables Vol C Tables 4.2.6.8 and 6.1.1.4'
H H 0.0000 0.0000 'International Tables Vol C Tables 4.2.6.8 and 6.1.1.4'
N N 0.0241 0.0134 'International Tables Vol C Tables 4.2.6.8 and 6.1.1.4'
O O 0.0389 0.0241 'International Tables Vol C Tables 4.2.6.8 and 6.1.1.4'
F F 0.0583 0.0400 'International Tables Vol C Tables 4.2.6.8 and 6.1.1.4'
S S 0.2925 0.4295 'International Tables Vol C Tables 4.2.6.8 and 6.1.1.4'
Rh Rh -0.0161 2.8414 'International Tables Vol C Tables 4.2.6.8 and 6.1.1.4'

loop_
_geom_angle_atom_site_label_1
_geom_angle_atom_site_label_2
_geom_angle_atom_site_label_3
_geom_angle
C23 Rh1 N2 175.73(17)
C23 Rh1 N1 99.38(18)
N2 Rh1 N1 79.03(15)
C23 Rh1 N3 102.00(19)
N2 Rh1 N3 79.35(16)
N1 Rh1 N3 158.22(17)
C1 N1 C5 117.5(4)
C1 N1 Rh1 127.6(3)
C5 N1 Rh1 114.8(3)
C6 N2 C10 121.5(4)
C6 N2 Rh1 119.4(3)
C10 N2 Rh1 119.1(3)
C15 N3 C11 117.7(4)
C15 N3 Rh1 127.9(4)
C11 N3 Rh1 114.4(3)
N1 C1 C2 122.0(4)
N1 C1 H1 119.0
C2 C1 H1 119.0
C3 C2 C1 120.1(4)
C3 C2 H2 119.9
C1 C2 H2 119.9
C2 C3 C4 118.6(4)
C2 C3 H3 120.7
C4 C3 H3 120.7
C5 C4 C3 119.6(4)
C5 C4 H4 120.2
C3 C4 H4 120.2
N1 C5 C4 122.1(4)
N1 C5 C6 114.8(4)
C4 C5 C6 123.0(4)
N2 C6 C7 120.3(4)
N2 C6 C5 111.9(4)
C7 C6 C5 127.8(4)
C6 C7 C8 120.4(4)
C6 C7 H7 119.8
C8 C7 H7 119.8
C7 C8 C9 117.8(4)
C7 C8 C16 121.7(4)
C9 C8 C16 120.6(4)
C10 C9 C8 119.8(4)
C10 C9 H9 120.1
C8 C9 H9 120.1
N2 C10 C9 120.2(4)
N2 C10 C11 112.1(4)
C9 C10 C11 127.7(4)
N3 C11 C12 121.8(5)
N3 C11 C10 115.1(4)
C12 C11 C10 123.2(5)
C11 C12 C13 119.0(5)
C11 C12 H12 120.5
C13 C12 H12 120.5
C14 C13 C12 119.8(5)
C14 C13 H13 120.1
C12 C13 H13 120.1
C13 C14 C15 118.6(5)
C13 C14 H14 120.7
C15 C14 H14 120.7
N3 C15 C14 123.0(5)
N3 C15 H15 118.5
C14 C15 H15 118.5
C21 C16 C17 117.6(4)
C21 C16 C8 121.6(4)
C17 C16 C8 120.8(4)
C18 C17 C16 120.6(4)
C18 C17 H17 119.7
C16 C17 H17 119.7
C17 C18 C19 120.8(4)
C17 C18 H18 119.6
C19 C18 H18 119.6
C20 C19 C18 119.6(4)
C20 C19 C22 119.5(4)
C18 C19 C22 120.8(4)
C21 C20 C19 119.6(4)
C21 C20 H20 120.2
C19 C20 H20 120.2
C20 C21 C16 121.7(4)
C20 C21 H21 119.2
C16 C21 H21 119.2
F3 C22 F2 106.7(4)
F3 C22 F1 105.6(4)
F2 C22 F1 105.5(4)
F3 C22 C19 113.3(4)
F2 C22 C19 112.8(4)
F1 C22 C19 112.2(4)
O1 C23 Rh1 176.0(5)
O4 S1 O3 112.0(14)
O4 S1 O2 113.8(9)
O3 S1 O2 119(3)
O4 S1 C24 103.3(9)
O3 S1 C24 102(3)
O2 S1 C24 103.7(9)
F6 C24 F4 99(3)
F6 C24 F5 107.8(12)
F4 C24 F5 106(2)
F6 C24 S1 110.8(10)
F4 C24 S1 119.8(18)
F5 C24 S1 112.1(10)
O4B S1B O3B 118.0(9)
O4B S1B O2B 113.3(5)
O3B S1B O2B 110.8(17)
O4B S1B C24B 104.3(5)
O3B S1B C24B 105(2)
O2B S1B C24B 103.6(5)
F6B C24B F4B 113.3(18)
F6B C24B F5B 107.7(7)
F4B C24B F5B 107.4(17)
F6B C24B S1B 110.5(6)
F4B C24B S1B 105.8(10)
F5B C24B S1B 112.0(7)

loop_
_geom_bond_atom_site_label_1
_geom_bond_atom_site_label_2
_geom_bond_distance
Rh1 C23 1.857(6)
Rh1 N2 1.978(4)
Rh1 N1 2.045(4)
Rh1 N3 2.048(4)
F1 C22 1.351(5)
F2 C22 1.350(5)
F3 C22 1.340(5)
O1 C23 1.150(6)
N1 C1 1.357(6)
N1 C5 1.366(6)
N2 C6 1.352(5)
N2 C10 1.354(5)
N3 C15 1.349(6)
N3 C11 1.368(6)
C1 C2 1.382(7)
C1 H1 0.9500
C2 C3 1.371(6)
C2 H2 0.9500
C3 C4 1.383(6)
C3 H3 0.9500
C4 C5 1.379(6)
C4 H4 0.9500
C5 C6 1.482(6)
C6 C7 1.369(6)
C7 C8 1.404(6)
C7 H7 0.9500
C8 C9 1.410(6)
C8 C16 1.480(6)
C9 C10 1.379(6)
C9 H9 0.9500
C10 C11 1.482(6)
C11 C12 1.382(6)
C12 C13 1.394(7)
C12 H12 0.9500
C13 C14 1.365(7)
C13 H13 0.9500
C14 C15 1.389(7)
C14 H14 0.9500
C15 H15 0.9500
C16 C21 1.400(6)
C16 C17 1.411(6)
C17 C18 1.367(6)
C17 H17 0.9500
C18 C19 1.391(6)
C18 H18 0.9500
C19 C20 1.389(6)
C19 C22 1.489(7)
C20 C21 1.378(6)
C20 H20 0.9500
C21 H21 0.9500
S1 O4 1.431(3)
S1 O3 1.431(3)
S1 O2 1.431(3)
S1 C24 1.825(6)
C24 F6 1.333(3)
C24 F4 1.333(3)
C24 F5 1.333(3)
S1B O4B 1.431(3)
S1B O3B 1.431(3)
S1B O2B 1.431(3)
S1B C24B 1.825(6)
C24B F6B 1.333(3)
C24B F4B 1.333(3)
C24B F5B 1.333(3)

loop_
_geom_torsion_atom_site_label_1
_geom_torsion_atom_site_label_2
_geom_torsion_atom_site_label_3
_geom_torsion_atom_site_label_4
_geom_torsion
C5 N1 C1 C2 0.8(6)
Rh1 N1 C1 C2 -176.1(3)
N1 C1 C2 C3 -1.5(6)
C1 C2 C3 C4 0.7(6)
C2 C3 C4 C5 0.7(6)
C1 N1 C5 C4 0.6(6)
Rh1 N1 C5 C4 178.0(3)
C1 N1 C5 C6 -176.8(3)
Rh1 N1 C5 C6 0.6(4)
C3 C4 C5 N1 -1.4(6)
C3 C4 C5 C6 175.8(4)
C10 N2 C6 C7 -1.9(6)
Rh1 N2 C6 C7 -180.0(3)
C10 N2 C6 C5 175.7(3)
Rh1 N2 C6 C5 -2.3(4)
N1 C5 C6 N2 1.1(5)
C4 C5 C6 N2 -176.4(3)
N1 C5 C6 C7 178.5(4)
C4 C5 C6 C7 1.1(6)
N2 C6 C7 C8 2.3(6)
C5 C6 C7 C8 -174.9(4)
C6 C7 C8 C9 -0.7(6)
C6 C7 C8 C16 178.3(4)
C7 C8 C9 C10 -1.3(6)
C16 C8 C9 C10 179.6(4)
C6 N2 C10 C9 -0.2(6)
Rh1 N2 C10 C9 177.9(3)
C6 N2 C10 C11 -179.6(3)
Rh1 N2 C10 C11 -1.5(4)
C8 C9 C10 N2 1.8(6)
C8 C9 C10 C11 -178.9(4)
C15 N3 C11 C12 -0.3(6)
Rh1 N3 C11 C12 -179.7(3)
C15 N3 C11 C10 179.6(3)
Rh1 N3 C11 C10 0.2(4)
N2 C10 C11 N3 0.8(5)
C9 C10 C11 N3 -178.6(4)
N2 C10 C11 C12 -179.3(4)
C9 C10 C11 C12 1.4(7)
N3 C11 C12 C13 0.5(6)
C10 C11 C12 C13 -179.5(4)
C11 C12 C13 C14 0.1(6)
C12 C13 C14 C15 -0.7(6)
C11 N3 C15 C14 -0.4(6)
Rh1 N3 C15 C14 178.9(3)
C13 C14 C15 N3 0.9(6)
C7 C8 C16 C21 -18.3(6)
C9 C8 C16 C21 160.7(4)
C7 C8 C16 C17 161.9(4)
C9 C8 C16 C17 -19.0(6)
C21 C16 C17 C18 0.1(6)
C8 C16 C17 C18 179.8(4)
C16 C17 C18 C19 -0.7(6)
C17 C18 C19 C20 0.5(6)
C17 C18 C19 C22 -176.3(4)
C18 C19 C20 C21 0.4(6)
C22 C19 C20 C21 177.2(4)
C19 C20 C21 C16 -1.0(6)
C17 C16 C21 C20 0.8(6)
C8 C16 C21 C20 -178.9(4)
C20 C19 C22 F3 156.3(4)
C18 C19 C22 F3 -27.0(6)
C20 C19 C22 F2 34.8(6)
C18 C19 C22 F2 -148.4(4)
C20 C19 C22 F1 -84.2(5)
C18 C19 C22 F1 92.5(5)
O4 S1 C24 F6 56.2(13)
O3 S1 C24 F6 173(2)
O2 S1 C24 F6 -62.7(13)
O4 S1 C24 F4 -58(3)
O3 S1 C24 F4 58(4)
O2 S1 C24 F4 -177(3)
O4 S1 C24 F5 176.7(10)
O3 S1 C24 F5 -67(2)
O2 S1 C24 F5 57.8(13)
O4B S1B C24B F6B 59.6(8)
O3B S1B C24B F6B -175.6(13)
O2B S1B C24B F6B -59.2(8)
O4B S1B C24B F4B -64(2)
O3B S1B C24B F4B 61(2)
O2B S1B C24B F4B 177.7(19)
O4B S1B C24B F5B 179.7(6)
O3B S1B C24B F5B -55.5(13)
O2B S1B C24B F5B 60.9(8)
